data_2232695
loop_
_publ_author_name
'Wu, Di'
'Huang, Jie'

_publ_section_title
;
 5,8-Bis(3-hydroxy-3-methylbut-1-yn-1-yl)-2,11-dithia[3.3]paracyclophane
;
_journal_coeditor_code GO2035
_journal_issue 12
_journal_name_full 'Acta Crystallographica Section E'
_journal_page_first o3374
_journal_paper_doi 10.1107/S1600536811048446
_journal_volume 67
_journal_year 2011
_chemical_formula_iupac 'C26 H28 O2 S2'
_chemical_formula_moiety 'C26 H28 O2 S2'
_chemical_formula_sum 'C26 H28 O2 S2'
_chemical_formula_weight 436.60
_chemical_name_common
;
5,8-Bis(3-hydroxy-3-methylbut-1-yn-1-yl)-2,11-dithia[3.3]paracyclophane
;
_chemical_name_systematic
;
2,2'-dimethyl-4,4'-(3,10-dithiatricyclo[10.2.2.2^5,8^]octadeca-
1(14),5,7,12,15,17-hexaen-6,17-diyl)dibut-3-yn-2-ol
;
_space_group_IT_number 15
_symmetry_cell_setting monoclinic
_symmetry_space_group_name_Hall '-C 2yc'
_symmetry_space_group_name_H-M 'C 1 2/c 1'
_atom_sites_solution_hydrogens geom
_atom_sites_solution_primary direct
_atom_sites_solution_secondary difmap
_audit_creation_method SHELXL-97
_cell_angle_alpha 90.00
_cell_angle_beta 108.113(2)
_cell_angle_gamma 90.00
_cell_formula_units_Z 8
_cell_length_a 17.1059(5)
_cell_length_b 11.8596(4)
_cell_length_c 24.5073(10)
_cell_measurement_reflns_used 1923
_cell_measurement_temperature 298(2)
_cell_measurement_theta_max 21.75
_cell_measurement_theta_min 2.44
_cell_volume 4725.4(3)
_computing_cell_refinement 'SAINT (Bruker, 2007)'
_computing_data_collection 'SMART (Bruker, 2007)'
_computing_data_reduction 'SAINT (Bruker, 2007)'
_computing_molecular_graphics 'SHELXTL (Sheldrick, 2008)'
_computing_publication_material 'SHELXTL (Sheldrick, 2008)'
_computing_structure_refinement 'SHELXL97 (Sheldrick, 2008)'
_computing_structure_solution 'SHELXS97 (Sheldrick, 2008)'
_diffrn_ambient_temperature 298(2)
_diffrn_measured_fraction_theta_full 0.999
_diffrn_measured_fraction_theta_max 0.999
_diffrn_measurement_device_type 'Bruker SMART CCD area-detector'
_diffrn_measurement_method '\f and \w scans'
_diffrn_radiation_monochromator graphite
_diffrn_radiation_source 'fine-focus sealed tube'
_diffrn_radiation_type MoK\a
_diffrn_radiation_wavelength 0.71073
_diffrn_reflns_av_R_equivalents 0.0804
_diffrn_reflns_av_sigmaI/netI 0.0827
_diffrn_reflns_limit_h_max 20
_diffrn_reflns_limit_h_min -21
_diffrn_reflns_limit_k_max 14
_diffrn_reflns_limit_k_min -12
_diffrn_reflns_limit_l_max 29
_diffrn_reflns_limit_l_min -30
_diffrn_reflns_number 14956
_diffrn_reflns_theta_full 26.00
_diffrn_reflns_theta_max 26.00
_diffrn_reflns_theta_min 1.75
_exptl_absorpt_coefficient_mu 0.245
_exptl_absorpt_correction_T_max 0.9759
_exptl_absorpt_correction_T_min 0.9427
_exptl_absorpt_correction_type multi-scan
_exptl_absorpt_process_details '(SADABS; Bruker, 2007)'
_exptl_crystal_colour colourless
_exptl_crystal_density_diffrn 1.227
_exptl_crystal_density_method 'not measured'
_exptl_crystal_description block
_exptl_crystal_F_000 1856
_exptl_crystal_size_max 0.20
_exptl_crystal_size_mid 0.10
_exptl_crystal_size_min 0.10
_refine_diff_density_max 0.273
_refine_diff_density_min -0.218
_refine_ls_extinction_method none
_refine_ls_goodness_of_fit_ref 0.917
_refine_ls_hydrogen_treatment constr
_refine_ls_matrix_type full
_refine_ls_number_parameters 277
_refine_ls_number_reflns 4646
_refine_ls_number_restraints 0
_refine_ls_restrained_S_all 0.917
_refine_ls_R_factor_all 0.1180
_refine_ls_R_factor_gt 0.0658
_refine_ls_shift/su_max 0.000
_refine_ls_shift/su_mean 0.000
_refine_ls_structure_factor_coef Fsqd
_refine_ls_weighting_details 'calc w=1/[\s^2^(Fo^2^)+(0.0638P)^2^+0.0000P] where P=(Fo^2^+2Fc^2^)/3'
_refine_ls_weighting_scheme calc
_refine_ls_wR_factor_gt 0.1306
_refine_ls_wR_factor_ref 0.1489
_reflns_number_gt 2596
_reflns_number_total 4646
_reflns_threshold_expression I>2sigma(I)
_cod_data_source_file go2035.cif
_cod_data_source_block I
_cod_original_sg_symbol_H-M 'C 2/c'
_cod_database_code 2232695
_cod_database_fobs_code 2232695

loop_
_symmetry_equiv_pos_as_xyz
'x, y, z'
'-x, y, -z+1/2'
'x+1/2, y+1/2, z'
'-x+1/2, y+1/2, -z+1/2'
'-x, -y, -z'
'x, -y, z-1/2'
'-x+1/2, -y+1/2, -z'
'x+1/2, -y+1/2, z-1/2'

loop_
_atom_site_type_symbol
_atom_site_label
_atom_site_fract_x
_atom_site_fract_y
_atom_site_fract_z
_atom_site_U_iso_or_equiv
_atom_site_adp_type
_atom_site_calc_flag
_atom_site_refinement_flags
_atom_site_occupancy
_atom_site_symmetry_multiplicity
C C1 1.00428(17) 0.1057(2) 0.17980(12) 0.0432(7) Uani d . 1 1
C C2 0.91906(18) 0.1194(2) 0.15785(12) 0.0439(7) Uani d . 1 1
C C3 0.88756(18) 0.2274(2) 0.15218(12) 0.0467(7) Uani d . 1 1
H H3 0.8308 0.2376 0.1396 0.056 Uiso calc R 1 1
C C4 0.93876(18) 0.3215(2) 0.16488(12) 0.0427(7) Uani d . 1 1
C C5 1.02399(17) 0.3086(2) 0.18464(12) 0.0432(7) Uani d . 1 1
C C6 1.05457(18) 0.1999(2) 0.19349(12) 0.0479(8) Uani d . 1 1
H H6 1.1110 0.1896 0.2092 0.057 Uiso calc R 1 1
C C7 0.86268(19) 0.0188(2) 0.13702(14) 0.0607(9) Uani d . 1 1
H H7A 0.8323 0.0059 0.1639 0.073 Uiso calc R 1 1
H H7B 0.8966 -0.0472 0.1380 0.073 Uiso calc R 1 1
C C8 0.8537(3) 0.0327(3) 0.01972(17) 0.0937(13) Uani d . 1 1
H H8A 0.8882 -0.0341 0.0274 0.112 Uiso calc R 1 1
H H8B 0.8182 0.0278 -0.0197 0.112 Uiso calc R 1 1
C C9 0.9086(2) 0.1353(3) 0.02529(14) 0.0646(9) Uani d . 1 1
C C10 0.8766(2) 0.2425(3) 0.01542(15) 0.0699(10) Uani d . 1 1
H H10 0.8201 0.2520 -0.0005 0.084 Uiso calc R 1 1
C C11 0.9268(2) 0.3362(3) 0.02867(14) 0.0615(9) Uani d . 1 1
H H11 0.9034 0.4077 0.0221 0.074 Uiso calc R 1 1
C C12 1.0111(2) 0.3257(3) 0.05155(13) 0.0555(8) Uani d . 1 1
C C13 1.0431(2) 0.2181(3) 0.05674(14) 0.0658(9) Uani d . 1 1
H H13 1.0999 0.2083 0.0691 0.079 Uiso calc R 1 1
C C14 0.9928(2) 0.1248(3) 0.04403(14) 0.0644(9) Uani d . 1 1
H H14 1.0162 0.0533 0.0482 0.077 Uiso calc R 1 1
C C15 1.0646(2) 0.4279(3) 0.07326(15) 0.0728(10) Uani d . 1 1
H H15A 1.0291 0.4911 0.0742 0.087 Uiso calc R 1 1
H H15B 1.0930 0.4460 0.0457 0.087 Uiso calc R 1 1
C C16 1.08110(18) 0.4088(2) 0.19252(14) 0.0566(9) Uani d . 1 1
H H16A 1.1188 0.4074 0.2314 0.068 Uiso calc R 1 1
H H16B 1.0486 0.4772 0.1885 0.068 Uiso calc R 1 1
C C17 1.04174(18) -0.0044(2) 0.18399(12) 0.0488(8) Uani d . 1 1
C C18 1.07335(18) -0.0932(3) 0.18470(13) 0.0528(8) Uani d . 1 1
C C19 1.1114(2) -0.2046(3) 0.18242(14) 0.0586(9) Uani d . 1 1
C C20 1.0999(3) -0.2365(3) 0.12062(17) 0.1061(15) Uani d . 1 1
H H20A 1.1261 -0.3076 0.1194 0.159 Uiso calc R 1 1
H H20B 1.1241 -0.1796 0.1030 0.159 Uiso calc R 1 1
H H20C 1.0423 -0.2424 0.1002 0.159 Uiso calc R 1 1
C C21 1.2026(2) -0.2005(3) 0.21646(18) 0.0865(12) Uani d . 1 1
H H21A 1.2090 -0.1789 0.2554 0.130 Uiso calc R 1 1
H H21B 1.2297 -0.1465 0.1994 0.130 Uiso calc R 1 1
H H21C 1.2266 -0.2736 0.2161 0.130 Uiso calc R 1 1
C C22 0.90358(18) 0.4331(3) 0.15376(13) 0.0492(8) Uani d . 1 1
C C23 0.87791(18) 0.5261(3) 0.14457(14) 0.0550(8) Uani d . 1 1
C C24 0.8459(2) 0.6417(3) 0.13498(17) 0.0758(12) Uani d . 1 1
C C25 0.8404(3) 0.6801(3) 0.0756(2) 0.140(2) Uani d . 1 1
H H25A 0.8150 0.7531 0.0687 0.210 Uiso calc R 1 1
H H25B 0.8080 0.6273 0.0480 0.210 Uiso calc R 1 1
H H25C 0.8947 0.6843 0.0720 0.210 Uiso calc R 1 1
C C26 0.7637(2) 0.6443(4) 0.1460(2) 0.135(2) Uani d . 1 1
H H26A 0.7712 0.6261 0.1855 0.203 Uiso calc R 1 1
H H26B 0.7274 0.5902 0.1217 0.203 Uiso calc R 1 1
H H26C 0.7402 0.7183 0.1378 0.203 Uiso calc R 1 1
O O1 1.07259(14) -0.28867(17) 0.20705(10) 0.0672(6) Uani d . 1 1
H H1 1.0921 -0.2870 0.2421 0.101 Uiso calc R 1 1
O O2 0.90016(13) 0.71742(18) 0.17522(11) 0.0744(7) Uani d . 1 1
H H2 0.9478 0.7048 0.1765 0.112 Uiso calc R 1 1
S S1 0.79017(5) 0.03053(7) 0.06626(4) 0.0678(3) Uani d . 1 1
S S2 1.14046(5) 0.41556(7) 0.14312(4) 0.0590(3) Uani d . 1 1

loop_
_atom_site_aniso_label
_atom_site_aniso_U_11
_atom_site_aniso_U_22
_atom_site_aniso_U_33
_atom_site_aniso_U_12
_atom_site_aniso_U_13
_atom_site_aniso_U_23
C1 0.0508(18) 0.0408(18) 0.0387(18) 0.0058(14) 0.0149(15) 0.0022(13)
C2 0.0529(19) 0.0422(17) 0.0369(17) 0.0019(14) 0.0146(15) 0.0054(13)
C3 0.0460(17) 0.0450(19) 0.051(2) 0.0045(14) 0.0173(16) 0.0028(15)
C4 0.0547(19) 0.0374(17) 0.0399(18) 0.0096(14) 0.0202(15) -0.0001(13)
C5 0.0491(18) 0.0392(17) 0.0419(18) 0.0000(14) 0.0148(15) -0.0077(13)
C6 0.0467(17) 0.0476(19) 0.048(2) 0.0069(15) 0.0132(15) -0.0037(14)
C7 0.057(2) 0.0465(19) 0.075(2) -0.0017(16) 0.0148(18) 0.0075(17)
C8 0.109(3) 0.088(3) 0.088(3) -0.035(2) 0.036(3) -0.036(2)
C9 0.074(3) 0.075(3) 0.048(2) -0.011(2) 0.0235(19) -0.0121(18)
C10 0.059(2) 0.089(3) 0.065(3) -0.003(2) 0.024(2) 0.001(2)
C11 0.067(2) 0.068(2) 0.052(2) 0.0091(19) 0.0225(19) 0.0164(18)
C12 0.063(2) 0.058(2) 0.045(2) 0.0012(17) 0.0159(17) 0.0096(16)
C13 0.062(2) 0.071(3) 0.058(2) 0.004(2) 0.0083(19) -0.0029(19)
C14 0.084(3) 0.058(2) 0.046(2) 0.003(2) 0.013(2) -0.0098(17)
C15 0.077(2) 0.063(2) 0.075(3) -0.0068(19) 0.020(2) 0.0167(19)
C16 0.0585(19) 0.0420(18) 0.068(2) 0.0066(15) 0.0177(18) -0.0097(16)
C17 0.0575(19) 0.0392(18) 0.0475(19) -0.0003(15) 0.0131(16) 0.0013(15)
C18 0.0551(19) 0.047(2) 0.052(2) 0.0068(16) 0.0108(16) 0.0014(16)
C19 0.070(2) 0.0448(19) 0.059(2) 0.0146(16) 0.0179(19) 0.0058(16)
C20 0.170(4) 0.077(3) 0.074(3) 0.028(3) 0.042(3) -0.012(2)
C21 0.061(2) 0.083(3) 0.115(4) 0.020(2) 0.028(2) 0.027(2)
C22 0.0521(19) 0.0460(19) 0.051(2) 0.0065(15) 0.0186(16) -0.0078(15)
C23 0.0471(18) 0.045(2) 0.068(2) 0.0087(15) 0.0100(17) -0.0118(16)
C24 0.069(2) 0.044(2) 0.083(3) 0.0186(17) -0.022(2) -0.0229(19)
C25 0.212(6) 0.058(3) 0.087(4) 0.002(3) -0.046(4) -0.002(2)
C26 0.056(2) 0.111(4) 0.201(6) 0.028(2) -0.014(3) -0.088(4)
O1 0.0762(16) 0.0430(13) 0.0763(17) 0.0061(11) 0.0145(14) 0.0070(12)
O2 0.0620(14) 0.0477(13) 0.0908(19) 0.0060(11) -0.0093(15) -0.0242(12)
S1 0.0540(5) 0.0654(6) 0.0772(7) -0.0130(4) 0.0104(5) -0.0030(5)
S2 0.0494(5) 0.0500(5) 0.0773(7) -0.0036(4) 0.0194(5) -0.0010(4)

loop_
_atom_type_symbol
_atom_type_description
_atom_type_scat_dispersion_real
_atom_type_scat_dispersion_imag
_atom_type_scat_source
C C 0.0033 0.0016 'International Tables Vol C Tables 4.2.6.8 and 6.1.1.4'
H H 0.0000 0.0000 'International Tables Vol C Tables 4.2.6.8 and 6.1.1.4'
O O 0.0106 0.0060 'International Tables Vol C Tables 4.2.6.8 and 6.1.1.4'
S S 0.1246 0.1234 'International Tables Vol C Tables 4.2.6.8 and 6.1.1.4'

loop_
_geom_angle_atom_site_label_1
_geom_angle_atom_site_label_2
_geom_angle_atom_site_label_3
_geom_angle
C6 C1 C2 119.7(3)
C6 C1 C17 118.9(3)
C2 C1 C17 121.2(3)
C3 C2 C1 118.3(3)
C3 C2 C7 120.5(3)
C1 C2 C7 121.1(3)
C2 C3 C4 121.5(3)
C2 C3 H3 119.2
C4 C3 H3 119.2
C3 C4 C5 120.4(2)
C3 C4 C22 119.7(3)
C5 C4 C22 119.7(3)
C6 C5 C4 117.4(3)
C6 C5 C16 121.0(3)
C4 C5 C16 121.5(2)
C5 C6 C1 122.5(3)
C5 C6 H6 118.8
C1 C6 H6 118.8
C2 C7 S1 116.0(2)
C2 C7 H7A 108.3
S1 C7 H7A 108.3
C2 C7 H7B 108.3
S1 C7 H7B 108.3
H7A C7 H7B 107.4
C9 C8 S1 115.6(2)
C9 C8 H8A 108.4
S1 C8 H8A 108.4
C9 C8 H8B 108.4
S1 C8 H8B 108.4
H8A C8 H8B 107.4
C14 C9 C10 117.4(3)
C14 C9 C8 120.8(4)
C10 C9 C8 121.7(4)
C9 C10 C11 121.3(3)
C9 C10 H10 119.4
C11 C10 H10 119.4
C10 C11 C12 121.2(3)
C10 C11 H11 119.4
C12 C11 H11 119.4
C13 C12 C11 117.1(3)
C13 C12 C15 121.9(3)
C11 C12 C15 120.8(3)
C14 C13 C12 121.3(3)
C14 C13 H13 119.3
C12 C13 H13 119.3
C9 C14 C13 121.3(3)
C9 C14 H14 119.3
C13 C14 H14 119.3
C12 C15 S2 116.6(2)
C12 C15 H15A 108.2
S2 C15 H15A 108.2
C12 C15 H15B 108.2
S2 C15 H15B 108.2
H15A C15 H15B 107.3
C5 C16 S2 115.1(2)
C5 C16 H16A 108.5
S2 C16 H16A 108.5
C5 C16 H16B 108.5
S2 C16 H16B 108.5
H16A C16 H16B 107.5
C18 C17 C1 176.4(3)
C17 C18 C19 177.1(3)
O1 C19 C18 109.8(3)
O1 C19 C20 108.4(3)
C18 C19 C20 109.8(3)
O1 C19 C21 108.7(3)
C18 C19 C21 109.8(3)
C20 C19 C21 110.3(3)
C19 C20 H20A 109.5
C19 C20 H20B 109.5
H20A C20 H20B 109.5
C19 C20 H20C 109.5
H20A C20 H20C 109.5
H20B C20 H20C 109.5
C19 C21 H21A 109.5
C19 C21 H21B 109.5
H21A C21 H21B 109.5
C19 C21 H21C 109.5
H21A C21 H21C 109.5
H21B C21 H21C 109.5
C23 C22 C4 177.2(3)
C22 C23 C24 178.2(4)
O2 C24 C23 110.1(3)
O2 C24 C25 107.9(3)
C23 C24 C25 110.3(3)
O2 C24 C26 107.6(3)
C23 C24 C26 108.2(3)
C25 C24 C26 112.7(4)
C24 C25 H25A 109.5
C24 C25 H25B 109.5
H25A C25 H25B 109.5
C24 C25 H25C 109.5
H25A C25 H25C 109.5
H25B C25 H25C 109.5
C24 C26 H26A 109.5
C24 C26 H26B 109.5
H26A C26 H26B 109.5
C24 C26 H26C 109.5
H26A C26 H26C 109.5
H26B C26 H26C 109.5
C19 O1 H1 109.5
C24 O2 H2 109.5
C7 S1 C8 103.91(18)
C15 S2 C16 104.56(16)

loop_
_geom_bond_atom_site_label_1
_geom_bond_atom_site_label_2
_geom_bond_distance
C1 C6 1.386(4)
C1 C2 1.397(4)
C1 C17 1.445(4)
C2 C3 1.381(4)
C2 C7 1.519(4)
C3 C4 1.393(4)
C3 H3 0.9300
C4 C5 1.395(4)
C4 C22 1.444(4)
C5 C6 1.383(4)
C5 C16 1.512(4)
C6 H6 0.9300
C7 S1 1.797(3)
C7 H7A 0.9700
C7 H7B 0.9700
C8 C9 1.517(5)
C8 S1 1.804(4)
C8 H8A 0.9700
C8 H8B 0.9700
C9 C14 1.375(4)
C9 C10 1.376(5)
C10 C11 1.379(4)
C10 H10 0.9300
C11 C12 1.381(4)
C11 H11 0.9300
C12 C13 1.380(4)
C12 C15 1.512(4)
C13 C14 1.377(4)
C13 H13 0.9300
C14 H14 0.9300
C15 S2 1.804(3)
C15 H15A 0.9700
C15 H15B 0.9700
C16 S2 1.808(3)
C16 H16A 0.9700
C16 H16B 0.9700
C17 C18 1.181(4)
C18 C19 1.481(4)
C19 O1 1.431(4)
C19 C20 1.514(5)
C19 C21 1.525(4)
C20 H20A 0.9600
C20 H20B 0.9600
C20 H20C 0.9600
C21 H21A 0.9600
C21 H21B 0.9600
C21 H21C 0.9600
C22 C23 1.183(4)
C23 C24 1.467(4)
C24 O2 1.440(4)
C24 C25 1.500(6)
C24 C26 1.512(5)
C25 H25A 0.9600
C25 H25B 0.9600
C25 H25C 0.9600
C26 H26A 0.9600
C26 H26B 0.9600
C26 H26C 0.9600
O1 H1 0.8200
O2 H2 0.8200

loop_
_geom_hbond_atom_site_label_D
_geom_hbond_atom_site_label_H
_geom_hbond_atom_site_label_A
_geom_hbond_site_symmetry_A
_geom_hbond_distance_DH
_geom_hbond_distance_HA
_geom_hbond_distance_DA
_geom_hbond_angle_DHA
O1 H1 O2 2_745 0.82 1.99 2.777(4) 161
O2 H2 O1 1_565 0.82 2.03 2.808(3) 158

loop_
_geom_torsion_atom_site_label_1
_geom_torsion_atom_site_label_2
_geom_torsion_atom_site_label_3
_geom_torsion_atom_site_label_4
_geom_torsion
C6 C1 C2 C3 -2.0(4)
C17 C1 C2 C3 -176.6(3)
C6 C1 C2 C7 174.1(3)
C17 C1 C2 C7 -0.6(4)
C1 C2 C3 C4 3.4(4)
C7 C2 C3 C4 -172.6(3)
C2 C3 C4 C5 -0.9(4)
C2 C3 C4 C22 174.8(3)
C3 C4 C5 C6 -3.0(4)
C22 C4 C5 C6 -178.7(3)
C3 C4 C5 C16 173.2(3)
C22 C4 C5 C16 -2.5(4)
C4 C5 C6 C1 4.5(4)
C16 C5 C6 C1 -171.7(3)
C2 C1 C6 C5 -2.1(4)
C17 C1 C6 C5 172.7(3)
C3 C2 C7 S1 47.5(4)
C1 C2 C7 S1 -128.4(3)
S1 C8 C9 C14 116.1(3)
S1 C8 C9 C10 -59.7(4)
C14 C9 C10 C11 -5.7(5)
C8 C9 C10 C11 170.3(3)
C9 C10 C11 C12 1.0(5)
C10 C11 C12 C13 4.4(5)
C10 C11 C12 C15 -171.8(3)
C11 C12 C13 C14 -5.1(5)
C15 C12 C13 C14 171.1(3)
C10 C9 C14 C13 5.0(5)
C8 C9 C14 C13 -171.0(3)
C12 C13 C14 C9 0.4(5)
C13 C12 C15 S2 -43.9(4)
C11 C12 C15 S2 132.2(3)
C6 C5 C16 S2 64.3(3)
C4 C5 C16 S2 -111.7(3)
C2 C7 S1 C8 66.4(3)
C9 C8 S1 C7 -66.4(3)
C12 C15 S2 C16 -68.5(3)
C5 C16 S2 C15 62.2(3)

loop_
_cod_related_entry_id
_cod_related_entry_database
_cod_related_entry_code
1 ChemSpider 30657218
